data_7114428
loop_
_publ_author_name
'Karmazin, Lydia'
'Mazzanti, Marinella'
'Gateau, Christelle'
'Hill, Cl\'ement'
'P\'ecaut, Jacques'

_publ_section_title
;
 The important effect of ligand architecture on the selectivity of metal
 ion recognition in An(iii)/Ln(iii) separation with N-donor
 extractants
;
_journal_issue 23
_journal_name_full 'Chemical Communications'
_journal_page_first 2892
_journal_page_last 2893
_journal_paper_doi 10.1039/b209840g
_journal_year 2002
_chemical_formula_sum 'C25.33 H29.5 I3 La N11.17'
_chemical_formula_weight 1010.04
_chemical_name_systematic ?
_space_group_IT_number 161
_symmetry_cell_setting rhombohedral
_symmetry_space_group_name_Hall 'R 3 -2"c'
_symmetry_space_group_name_H-M 'R 3 c :H'
_atom_sites_solution_hydrogens geom
_atom_sites_solution_primary direct
_atom_sites_solution_secondary difmap
_audit_creation_method SHELXL-97
_cell_angle_alpha 90.00
_cell_angle_beta 90.00
_cell_angle_gamma 120.00
_cell_formula_units_Z 18
_cell_length_a 33.6224(11)
_cell_length_b 33.6224(11)
_cell_length_c 15.2549(7)
_cell_measurement_temperature 193(2)
_cell_volume 14934.7(10)
_computing_cell_refinement 'Bruker SMART'
_computing_data_collection 'Bruker SMART'
_computing_data_reduction 'Bruker SHELXTL'
_computing_molecular_graphics 'Bruker SHELXTL'
_computing_publication_material 'Bruker SHELXTL'
_computing_structure_refinement 'SHELXL-97 (Sheldrick, 1997)'
_computing_structure_solution 'SHELXS-97 (Sheldrick, 1990)'
_diffrn_ambient_temperature 193(2)
_diffrn_measured_fraction_theta_full 0.930
_diffrn_measured_fraction_theta_max 0.930
_diffrn_measurement_device_type 'CCD area detector'
_diffrn_measurement_method 'phi and omega scans'
_diffrn_radiation_monochromator graphite
_diffrn_radiation_source 'fine-focus sealed tube'
_diffrn_radiation_type MoK\a
_diffrn_radiation_wavelength 0.71073
_diffrn_reflns_av_R_equivalents 0.0335
_diffrn_reflns_av_sigmaI/netI 0.0288
_diffrn_reflns_limit_h_max 45
_diffrn_reflns_limit_h_min -28
_diffrn_reflns_limit_k_max 40
_diffrn_reflns_limit_k_min -43
_diffrn_reflns_limit_l_max 10
_diffrn_reflns_limit_l_min -19
_diffrn_reflns_number 24602
_diffrn_reflns_theta_full 28.99
_diffrn_reflns_theta_max 28.99
_diffrn_reflns_theta_min 2.10
_exptl_absorpt_coefficient_mu 4.112
_exptl_absorpt_correction_type SADABS
_exptl_crystal_density_diffrn 2.021
_exptl_crystal_density_method 'not measured'
_exptl_crystal_F_000 8562
_exptl_crystal_size_max 0.3
_exptl_crystal_size_mid 0.1
_exptl_crystal_size_min 0.1
_refine_diff_density_max 1.135
_refine_diff_density_min -0.608
_refine_diff_density_rms 0.088
_refine_ls_abs_structure_details 'Flack H D (1983), Acta Cryst. A39, 876-881'
_refine_ls_abs_structure_Flack -0.009(13)
_refine_ls_extinction_method none
_refine_ls_goodness_of_fit_ref 0.985
_refine_ls_hydrogen_treatment mixed
_refine_ls_matrix_type full
_refine_ls_number_parameters 478
_refine_ls_number_reflns 6472
_refine_ls_number_restraints 1
_refine_ls_restrained_S_all 0.985
_refine_ls_R_factor_all 0.0265
_refine_ls_R_factor_gt 0.0215
_refine_ls_shift/su_max 0.166
_refine_ls_shift/su_mean 0.017
_refine_ls_structure_factor_coef Fsqd
_refine_ls_weighting_details 'calc w==1/[\s^2^(Fo^2^)+(0.0287P)^2^+0.0000P] where P==(Fo^2^+2Fc^2^)/3'
_refine_ls_weighting_scheme calc
_refine_ls_wR_factor_gt 0.0464
_refine_ls_wR_factor_ref 0.0475
_reflns_number_gt 5857
_reflns_number_total 6472
_reflns_threshold_expression >2sigma(I)
_cod_data_source_file b209840g.txt
_cod_data_source_block struc_1b
_cod_depositor_comments
;
The following automatic conversions were performed:

'_symmetry_cell_setting' value 'Rhombohedral' changed to
'rhombohedral' according to
/usr/data/users/saulius/automatic-downloads/retrospective/RSC/lib/dictionaries/cif_core.dic
dictionary named 'cif_core.dic' version 2.4.2 from 2011-04-26.

Automatic conversion script
Id: cif_fix_values 2281 2013-09-26 08:29:07Z andrius 
;
_cod_original_sg_symbol_H-M R3c
_cod_original_formula_sum 'C25.33 H29.50 I3 La N11.17'
_cod_database_code 7114428

loop_
_symmetry_equiv_pos_as_xyz
'x, y, z'
'-y, x-y, z'
'-x+y, -x, z'
'-y, -x, z+1/2'
'-x+y, y, z+1/2'
'x, x-y, z+1/2'
'x+2/3, y+1/3, z+1/3'
'-y+2/3, x-y+1/3, z+1/3'
'-x+y+2/3, -x+1/3, z+1/3'
'-y+2/3, -x+1/3, z+5/6'
'-x+y+2/3, y+1/3, z+5/6'
'x+2/3, x-y+1/3, z+5/6'
'x+1/3, y+2/3, z+2/3'
'-y+1/3, x-y+2/3, z+2/3'
'-x+y+1/3, -x+2/3, z+2/3'
'-y+1/3, -x+2/3, z+7/6'
'-x+y+1/3, y+2/3, z+7/6'
'x+1/3, x-y+2/3, z+7/6'

loop_
_atom_site_label
_atom_site_type_symbol
_atom_site_fract_x
_atom_site_fract_y
_atom_site_fract_z
_atom_site_U_iso_or_equiv
_atom_site_adp_type
_atom_site_occupancy
_atom_site_symmetry_multiplicity
_atom_site_calc_flag
_atom_site_refinement_flags
La La 0.479757(4) 0.107483(4) 0.620224(10) 0.01899(3) Uani 1 1 d .
I1 I 0.552866(6) 0.159080(7) 0.770087(14) 0.03852(5) Uani 1 1 d .
I2 I 0.434728(6) 0.017972(6) 0.742924(13) 0.03774(5) Uani 1 1 d .
N1 N 0.46786(7) 0.16965(7) 0.52866(16) 0.0269(6) Uani 1 1 d .
N2 N 0.46593(6) 0.06794(7) 0.45845(14) 0.0239(5) Uani 1 1 d .
N3 N 0.55552(7) 0.17376(7) 0.53884(16) 0.0272(6) Uani 1 1 d .
N4 N 0.43780(7) 0.14448(7) 0.70901(17) 0.0313(6) Uani 1 1 d .
N5 N 0.52910(7) 0.06852(7) 0.58364(16) 0.0290(6) Uani 1 1 d .
N6 N 0.39336(7) 0.05114(7) 0.56916(15) 0.0243(5) Uani 1 1 d .
N7 N 0.63162(8) 0.25251(8) 0.47170(19) 0.0408(7) Uani 1 1 d .
N8 N 0.41095(9) 0.19877(9) 0.8001(2) 0.0560(9) Uani 1 1 d .
N9 N 0.57000(8) 0.01664(8) 0.5502(2) 0.0484(7) Uani 1 1 d .
N10 N 0.30668(8) -0.02634(8) 0.54731(18) 0.0382(7) Uani 1 1 d .
C1 C 0.51168(9) 0.21332(8) 0.5509(2) 0.0326(8) Uani 1 1 d .
H1A H 0.5054(13) 0.2371(13) 0.513(3) 0.082(14) Uiso 1 1 d .
H1B H 0.5134(8) 0.2172(8) 0.6209(18) 0.018(7) Uiso 1 1 d .
C2 C 0.55448(8) 0.21266(8) 0.52390(19) 0.0267(7) Uani 1 1 d .
C3 C 0.59230(9) 0.25141(9) 0.4912(2) 0.0348(8) Uani 1 1 d .
H3 H 0.5918(9) 0.2789(10) 0.4808(19) 0.031(8) Uiso 1 1 d .
C4 C 0.63244(9) 0.21377(10) 0.4866(2) 0.0351(8) Uani 1 1 d .
H4 H 0.6633(9) 0.2140(9) 0.4702(17) 0.025(7) Uiso 1 1 d .
C5 C 0.59504(8) 0.17483(9) 0.5205(2) 0.0305(7) Uani 1 1 d .
H5 H 0.5923(9) 0.1437(10) 0.529(2) 0.039(9) Uiso 1 1 d .
C6 C 0.42930(8) 0.17374(9) 0.5678(2) 0.0323(7) Uani 1 1 d .
H6A H 0.4331(9) 0.2035(10) 0.543(2) 0.035(8) Uiso 1 1 d .
H6B H 0.4010(9) 0.1447(9) 0.5481(19) 0.032(8) Uiso 1 1 d .
C7 C 0.42852(8) 0.17361(9) 0.6661(2) 0.0323(8) Uani 1 1 d .
C8 C 0.41585(10) 0.20147(10) 0.7131(3) 0.0431(9) Uani 1 1 d .
H8 H 0.4111(13) 0.2212(13) 0.668(3) 0.080(14) Uiso 1 1 d .
C9 C 0.41927(11) 0.16883(12) 0.8405(2) 0.0507(10) Uani 1 1 d .
H9 H 0.4187(13) 0.1694(13) 0.906(3) 0.082(14) Uiso 1 1 d .
C10 C 0.43351(10) 0.14231(10) 0.7948(2) 0.0380(8) Uani 1 1 d .
H10 H 0.4367(12) 0.1232(13) 0.826(3) 0.064(12) Uiso 1 1 d .
C11 C 0.50772(9) 0.06743(9) 0.42974(19) 0.0299(7) Uani 1 1 d .
H11A H 0.5275(7) 0.0987(7) 0.4098(16) 0.009(6) Uiso 1 1 d .
H11B H 0.4983(9) 0.0462(9) 0.3808(19) 0.028(8) Uiso 1 1 d .
C12 C 0.52962(8) 0.05422(8) 0.5023(2) 0.0268(7) Uani 1 1 d .
C13 C 0.55063(10) 0.02819(10) 0.4883(2) 0.0410(8) Uani 1 1 d .
H13 H 0.5479(9) 0.0207(9) 0.436(2) 0.028(8) Uiso 1 1 d .
C14 C 0.57009(9) 0.03179(9) 0.6292(2) 0.0363(8) Uani 1 1 d .
H14 H 0.5821(10) 0.0192(10) 0.672(2) 0.040(9) Uiso 1 1 d .
C15 C 0.54982(9) 0.05801(9) 0.6466(2) 0.0318(7) Uani 1 1 d .
H15 H 0.5444(14) 0.0699(13) 0.708(3) 0.092(15) Uiso 1 1 d .
C16 C 0.42875(9) 0.01983(9) 0.4722(2) 0.0295(7) Uani 1 1 d .
H16A H 0.4389(12) 0.0043(12) 0.519(2) 0.057(11) Uiso 1 1 d .
H16B H 0.4186(11) -0.0041(11) 0.416(3) 0.055(11) Uiso 1 1 d .
C17 C 0.38693(8) 0.01668(8) 0.51498(19) 0.0253(7) Uani 1 1 d .
C18 C 0.34377(10) -0.02115(9) 0.5053(2) 0.0355(8) Uani 1 1 d .
H18 H 0.3430(10) -0.0364(9) 0.470(2) 0.037(10) Uiso 1 1 d .
C19 C 0.31336(9) 0.00826(10) 0.5995(2) 0.0329(8) Uani 1 1 d .
H19 H 0.2867(11) 0.0034(11) 0.630(2) 0.048(10) Uiso 1 1 d .
C20 C 0.35613(8) 0.04652(9) 0.61012(19) 0.0264(7) Uani 1 1 d .
H20 H 0.3590(9) 0.0700(9) 0.6437(18) 0.024(7) Uiso 1 1 d .
C21 C 0.46019(9) 0.16577(10) 0.4322(2) 0.0350(8) Uani 1 1 d .
H21A H 0.4719(8) 0.1999(8) 0.4040(17) 0.013(6) Uiso 1 1 d .
H21B H 0.4361(14) 0.1623(14) 0.418(3) 0.082(15) Uiso 1 1 d .
C22 C 0.47856(9) 0.14055(10) 0.3779(2) 0.0308(7) Uani 1 1 d .
H22A H 0.5104(9) 0.1509(9) 0.3863(19) 0.031(8) Uiso 1 1 d .
H22B H 0.4736(10) 0.1480(10) 0.316(2) 0.037(9) Uiso 1 1 d .
C23 C 0.45140(9) 0.08780(10) 0.3862(2) 0.0332(8) Uani 1 1 d .
H23A H 0.4209(14) 0.0813(15) 0.386(3) 0.091(14) Uiso 1 1 d .
H23B H 0.4517(9) 0.0706(9) 0.334(2) 0.033(8) Uiso 1 1 d .
I3 I 0.452905(7) 0.310498(8) 0.56769(2) 0.05677(7) Uani 1 1 d .
N31 N 0.53284(15) 0.26334(17) 0.8292(3) 0.1044(16) Uani 1 1 d .
C31 C 0.5599(3) 0.3149(2) 0.6966(5) 0.134(3) Uani 1 1 d .
H31A H 0.5914 0.3402 0.7047 0.201 Uiso 1 1 calc R
H31B H 0.5393 0.3273 0.6874 0.201 Uiso 1 1 calc R
H31C H 0.5587 0.2967 0.6454 0.201 Uiso 1 1 calc R
C32 C 0.54605(17) 0.28703(15) 0.7708(3) 0.0761(14) Uani 1 1 d .
N41 N 0.6667 0.3333 0.1473(11) 0.135(8) Uani 0.50 3 d SP
C41 C 0.6667 0.3333 0.2187(10) 0.064(4) Uani 0.50 3 d SP
C42 C 0.6667 0.3333 0.3167(10) 0.062(4) Uani 0.50 3 d SP
H42 H 0.6753(19) 0.3077(19) 0.357(4) 0.039(18) Uiso 0.50 1 d P

loop_
_atom_site_aniso_label
_atom_site_aniso_U_11
_atom_site_aniso_U_22
_atom_site_aniso_U_33
_atom_site_aniso_U_23
_atom_site_aniso_U_13
_atom_site_aniso_U_12
La 0.02043(5) 0.01697(5) 0.02235(7) -0.00081(5) 0.00022(6) 0.01144(4)
I1 0.03785(8) 0.04395(9) 0.03337(10) -0.00973(8) -0.01124(8) 0.02017(7)
I2 0.04296(9) 0.03118(8) 0.03710(11) 0.01294(8) 0.00525(8) 0.01707(7)
N1 0.0236(8) 0.0197(8) 0.0385(14) -0.0007(9) -0.0032(10) 0.0117(7)
N2 0.0262(9) 0.0213(9) 0.0232(12) -0.0017(8) 0.0019(9) 0.0113(7)
N3 0.0235(9) 0.0242(9) 0.0335(13) 0.0009(9) -0.0023(9) 0.0117(7)
N4 0.0271(9) 0.0294(10) 0.0390(15) -0.0094(10) 0.0029(10) 0.0153(8)
N5 0.0331(9) 0.0296(9) 0.0326(14) 0.0024(9) 0.0040(10) 0.0218(7)
N6 0.0237(8) 0.0200(8) 0.0301(13) -0.0059(8) -0.0037(9) 0.0116(7)
N7 0.0250(10) 0.0293(11) 0.0592(18) 0.0039(11) 0.0056(12) 0.0070(9)
N8 0.0556(12) 0.0450(12) 0.078(2) -0.0185(13) 0.0043(15) 0.0333(10)
N9 0.0563(11) 0.0556(11) 0.058(2) -0.0027(12) 0.0060(13) 0.0465(9)
N10 0.0252(10) 0.0289(11) 0.0503(17) -0.0038(11) 0.0029(11) 0.0059(9)
C1 0.0264(11) 0.0149(10) 0.057(2) -0.0029(11) -0.0039(13) 0.0110(8)
C2 0.0229(10) 0.0204(10) 0.0335(16) -0.0027(11) -0.0022(11) 0.0083(9)
C3 0.0329(12) 0.0203(11) 0.0481(19) 0.0036(12) 0.0014(13) 0.0111(9)
C4 0.0262(11) 0.0355(13) 0.0406(18) -0.0036(13) 0.0021(12) 0.0131(10)
C5 0.0249(11) 0.0302(12) 0.0342(16) -0.0009(12) -0.0027(12) 0.0121(9)
C6 0.0221(10) 0.0241(10) 0.055(2) 0.0009(12) -0.0044(12) 0.0148(8)
C7 0.0230(10) 0.0212(10) 0.055(2) -0.0076(12) -0.0005(12) 0.0124(8)
C8 0.0376(12) 0.0330(13) 0.065(2) -0.0049(14) 0.0079(15) 0.0221(10)
C9 0.0453(15) 0.0590(17) 0.045(2) -0.0242(16) 0.0021(15) 0.0239(14)
C10 0.0372(13) 0.0385(14) 0.0380(19) -0.0062(13) 0.0049(13) 0.0189(11)
C11 0.0331(11) 0.0323(12) 0.0245(15) 0.0016(11) 0.0114(12) 0.0166(10)
C12 0.0245(10) 0.0227(10) 0.0344(16) 0.0023(10) 0.0112(11) 0.0128(8)
C13 0.0490(13) 0.0451(13) 0.0410(19) -0.0045(13) 0.0112(14) 0.0326(11)
C14 0.0310(11) 0.0356(12) 0.052(2) 0.0013(13) 0.0011(13) 0.0240(9)
C15 0.0351(11) 0.0333(11) 0.0363(17) -0.0028(11) -0.0031(12) 0.0241(9)
C16 0.0328(12) 0.0202(10) 0.0331(16) -0.0044(11) 0.0063(12) 0.0114(9)
C17 0.0271(10) 0.0205(10) 0.0289(15) -0.0031(10) 0.0013(11) 0.0122(8)
C18 0.0353(13) 0.0240(12) 0.0395(18) -0.0095(12) 0.0022(13) 0.0091(10)
C19 0.0255(11) 0.0314(12) 0.0398(18) -0.0012(12) 0.0025(12) 0.0128(10)
C20 0.0242(10) 0.0241(11) 0.0308(16) -0.0031(11) 0.0003(11) 0.0120(9)
C21 0.0326(12) 0.0335(12) 0.0428(19) 0.0057(12) -0.0051(13) 0.0195(10)
C22 0.0282(11) 0.0369(13) 0.0263(15) 0.0067(11) -0.0021(12) 0.0154(10)
C23 0.0288(12) 0.0352(13) 0.0281(16) -0.0013(12) -0.0012(12) 0.0104(11)
I3 0.04024(9) 0.04497(10) 0.0891(2) 0.00898(11) 0.01605(11) 0.02431(8)
N31 0.100(3) 0.114(3) 0.105(3) 0.002(3) 0.017(3) 0.059(2)
C31 0.186(6) 0.084(3) 0.124(6) -0.013(4) -0.018(5) 0.061(4)
C32 0.096(3) 0.066(2) 0.072(3) -0.017(2) -0.001(3) 0.044(2)
N41 0.179(11) 0.179(11) 0.046(9) 0.000 0.000 0.090(6)
C41 0.066(5) 0.066(5) 0.060(10) 0.000 0.000 0.033(3)
C42 0.060(5) 0.060(5) 0.065(10) 0.000 0.000 0.030(3)

loop_
_atom_type_symbol
_atom_type_description
_atom_type_scat_dispersion_real
_atom_type_scat_dispersion_imag
_atom_type_scat_source
C C 0.0033 0.0016 'International Tables Vol C Tables 4.2.6.8 and 6.1.1.4'
H H 0.0000 0.0000 'International Tables Vol C Tables 4.2.6.8 and 6.1.1.4'
N N 0.0061 0.0033 'International Tables Vol C Tables 4.2.6.8 and 6.1.1.4'
I I -0.4742 1.8119 'International Tables Vol C Tables 4.2.6.8 and 6.1.1.4'
La La -0.2871 2.4523 'International Tables Vol C Tables 4.2.6.8 and 6.1.1.4'

loop_
_geom_angle_atom_site_label_1
_geom_angle_atom_site_label_2
_geom_angle_atom_site_label_3
_geom_angle
N5 La N4 161.65(8)
N5 La N6 108.50(7)
N4 La N6 80.66(7)
N5 La N1 130.35(7)
N4 La N1 65.49(8)
N6 La N1 82.46(6)
N5 La N3 75.22(7)
N4 La N3 110.39(7)
N6 La N3 133.85(7)
N1 La N3 64.45(7)
N5 La N2 64.09(7)
N4 La N2 133.19(7)
N6 La N2 62.03(6)
N1 La N2 81.64(7)
N3 La N2 81.22(6)
N5 La I1 85.18(5)
N4 La I1 79.90(5)
N6 La I1 150.57(5)
N1 La I1 108.90(4)
N3 La I1 74.13(5)
N2 La I1 144.72(4)
N5 La I2 77.08(5)
N4 La I2 91.70(5)
N6 La I2 70.68(5)
N1 La I2 147.49(4)
N3 La I2 148.05(5)
N2 La I2 100.65(4)
I1 La I2 88.032(7)
C21 N1 C6 106.4(2)
C21 N1 C1 110.5(2)
C6 N1 C1 106.9(2)
C21 N1 La 121.94(17)
C6 N1 La 109.55(16)
C1 N1 La 100.72(16)
C11 N2 C16 108.5(2)
C11 N2 C23 108.2(2)
C16 N2 C23 107.9(2)
C11 N2 La 109.98(15)
C16 N2 La 104.38(16)
C23 N2 La 117.62(18)
C5 N3 C2 116.5(2)
C5 N3 La 129.09(18)
C2 N3 La 114.02(17)
C10 N4 C7 118.0(3)
C10 N4 La 123.2(2)
C7 N4 La 117.6(2)
C12 N5 C15 118.1(3)
C12 N5 La 120.05(19)
C15 N5 La 121.4(2)
C20 N6 C17 116.6(2)
C20 N6 La 124.70(17)
C17 N6 La 115.99(16)
C4 N7 C3 115.9(2)
C9 N8 C8 116.6(3)
C14 N9 C13 116.9(3)
C19 N10 C18 115.7(2)
C2 C1 N1 113.5(2)
N3 C2 C3 121.3(3)
N3 C2 C1 117.2(2)
C3 C2 C1 121.3(3)
N7 C3 C2 122.5(3)
N7 C4 C5 122.3(3)
N3 C5 C4 121.5(3)
N1 C6 C7 114.5(2)
N4 C7 C8 119.8(3)
N4 C7 C6 118.8(3)
C8 C7 C6 121.3(3)
N8 C8 C7 122.1(3)
N8 C9 C10 121.7(3)
N4 C10 C9 121.7(3)
N2 C11 C12 113.0(2)
N5 C12 C13 118.2(3)
N5 C12 C11 118.6(3)
C13 C12 C11 123.2(3)
N9 C13 C12 124.1(3)
N9 C14 C15 121.3(3)
N5 C15 C14 121.3(3)
N2 C16 C17 112.7(2)
N6 C17 C18 120.0(3)
N6 C17 C16 117.5(2)
C18 C17 C16 122.3(3)
N10 C18 C17 123.6(3)
N10 C19 C20 121.8(3)
N6 C20 C19 122.2(3)
N1 C21 C22 119.1(3)
C21 C22 C23 115.2(2)
N2 C23 C22 115.9(2)
N31 C32 C31 176.7(6)
N41 C41 C42 180.000(7)

loop_
_geom_bond_atom_site_label_1
_geom_bond_atom_site_label_2
_geom_bond_distance
La N5 2.637(2)
La N4 2.670(3)
La N6 2.6704(19)
La N1 2.705(2)
La N3 2.705(2)
La N2 2.731(2)
La I1 3.1645(3)
La I2 3.2089(2)
N1 C21 1.489(4)
N1 C6 1.495(4)
N1 C1 1.509(3)
N2 C11 1.480(4)
N2 C16 1.484(3)
N2 C23 1.492(4)
N3 C5 1.341(4)
N3 C2 1.345(4)
N4 C10 1.315(4)
N4 C7 1.338(4)
N5 C12 1.334(4)
N5 C15 1.334(4)
N6 C20 1.337(3)
N6 C17 1.350(3)
N7 C4 1.336(4)
N7 C3 1.338(4)
N8 C9 1.324(5)
N8 C8 1.335(5)
N9 C14 1.308(5)
N9 C13 1.311(5)
N10 C19 1.333(4)
N10 C18 1.333(4)
C1 C2 1.508(4)
C2 C3 1.381(3)
C4 C5 1.384(4)
C6 C7 1.499(5)
C7 C8 1.404(5)
C9 C10 1.392(5)
C11 C12 1.514(4)
C12 C13 1.389(4)
C14 C15 1.383(5)
C16 C17 1.505(4)
C17 C18 1.378(3)
C19 C20 1.378(3)
C21 C22 1.519(5)
C22 C23 1.541(4)
N31 C32 1.128(7)
C31 C32 1.393(8)
N41 C41 1.09(2)
C41 C42 1.50(2)
